data_1501899
loop_
_publ_author_name
'Lefranc, Julien'
'Tetlow, Daniel J.'
'Donnard, Morgan'
'Minassi, Alberto'
'G\'alvez, Erik'
'Clayden, Jonathan'

_publ_contact_author
; 
    Madeleine Helliwell 
;
_publ_section_title
;
 Geometry-selective synthesis of E or Z N-vinyl ureas (N-carbamoyl
 enamines).
;
_journal_issue 2
_journal_name_full 'Organic letters'
_journal_page_first 296
_journal_page_last 299
_journal_paper_doi 10.1021/ol1027442
_journal_volume 13
_journal_year 2011
_chemical_formula_moiety 'C18 H19 F N2 O'
_chemical_formula_sum 'C18 H19 F N2 O'
_chemical_formula_weight 298.35
_chemical_name_systematic
; 
 ? 
;
_space_group_IT_number 14
_symmetry_cell_setting monoclinic
_symmetry_space_group_name_Hall '-P 2yn'
_symmetry_space_group_name_H-M 'P 1 21/n 1'
_atom_sites_solution_hydrogens geom
_atom_sites_solution_primary direct
_atom_sites_solution_secondary difmap
_audit_creation_method SHELXL-97
_cell_angle_alpha 90.00
_cell_angle_beta 94.301(4)
_cell_angle_gamma 90.00
_cell_formula_units_Z 4
_cell_length_a 9.0491(18)
_cell_length_b 18.070(4)
_cell_length_c 9.4597(19)
_cell_measurement_reflns_used 765
_cell_measurement_temperature 100(2)
_cell_measurement_theta_max 23.29
_cell_measurement_theta_min 2.52
_cell_volume 1542.5(6)
_computing_cell_refinement 'Bruker SMART'
_computing_data_collection 'Bruker SMART'
_computing_data_reduction 'Bruker SAINT'
_computing_molecular_graphics 'Bruker SHELXTL'
_computing_publication_material 'Bruker SHELXTL'
_computing_structure_refinement 'SHELXL-97 (Sheldrick, 1997)'
_computing_structure_solution 'SHELXS-97 (Sheldrick, 1990)'
_diffrn_ambient_temperature 100(2)
_diffrn_measured_fraction_theta_full 0.998
_diffrn_measured_fraction_theta_max 0.998
_diffrn_measurement_device_type 'CCD area detector'
_diffrn_measurement_method 'phi and omega scans'
_diffrn_radiation_monochromator graphite
_diffrn_radiation_source 'fine-focus sealed tube'
_diffrn_radiation_type MoK\a
_diffrn_radiation_wavelength 0.71073
_diffrn_reflns_av_R_equivalents 0.0718
_diffrn_reflns_av_sigmaI/netI 0.0777
_diffrn_reflns_limit_h_max 10
_diffrn_reflns_limit_h_min -11
_diffrn_reflns_limit_k_max 22
_diffrn_reflns_limit_k_min -14
_diffrn_reflns_limit_l_max 11
_diffrn_reflns_limit_l_min -11
_diffrn_reflns_number 8860
_diffrn_reflns_theta_full 26.38
_diffrn_reflns_theta_max 26.38
_diffrn_reflns_theta_min 2.25
_exptl_absorpt_coefficient_mu 0.089
_exptl_absorpt_correction_type none
_exptl_crystal_colour colourless
_exptl_crystal_density_diffrn 1.285
_exptl_crystal_density_method 'not measured'
_exptl_crystal_description irregular
_exptl_crystal_F_000 632
_exptl_crystal_size_max 0.35
_exptl_crystal_size_mid 0.30
_exptl_crystal_size_min 0.25
_refine_diff_density_max 0.392
_refine_diff_density_min -0.226
_refine_diff_density_rms 0.047
_refine_ls_extinction_method none
_refine_ls_goodness_of_fit_ref 1.000
_refine_ls_hydrogen_treatment constr
_refine_ls_matrix_type full
_refine_ls_number_parameters 202
_refine_ls_number_reflns 3153
_refine_ls_number_restraints 0
_refine_ls_restrained_S_all 1.000
_refine_ls_R_factor_all 0.0799
_refine_ls_R_factor_gt 0.0508
_refine_ls_shift/su_max 0.000
_refine_ls_shift/su_mean 0.000
_refine_ls_structure_factor_coef Fsqd
_refine_ls_weighting_details 'calc w=1/[\s^2^(Fo^2^)+(0.0398P)^2^+0.0000P] where P=(Fo^2^+2Fc^2^)/3'
_refine_ls_weighting_scheme calc
_refine_ls_wR_factor_gt 0.1045
_refine_ls_wR_factor_ref 0.1142
_reflns_number_gt 2268
_reflns_number_total 3153
_reflns_threshold_expression >2sigma(I)
_cod_data_source_file ol1027442_si_004.cif
_cod_data_source_block s3431m
_cod_depositor_comments
;
The following automatic conversions were performed:

'_symmetry_cell_setting' value 'Monoclinic' changed to 'monoclinic'
according to /home/saulius/struct/CIF-dictionaries/cif_core.dic
dictionary named 'cif_core.dic' version 2.4.1 from 2010-06-29.

Automatic conversion script
Id: cif_fix_values 1715 2011-07-08 13:25:40Z adriana 
;
_cod_original_cell_volume 1542.5(5)
_cod_original_sg_symbol_Hall -P2yn
_cod_original_sg_symbol_H-M P2(1)/n
_cod_database_code 1501899

loop_
_symmetry_equiv_pos_as_xyz
'x, y, z'
'-x+1/2, y+1/2, -z+1/2'
'-x, -y, -z'
'x-1/2, -y-1/2, z-1/2'

loop_
_atom_site_label
_atom_site_type_symbol
_atom_site_fract_x
_atom_site_fract_y
_atom_site_fract_z
_atom_site_U_iso_or_equiv
_atom_site_adp_type
_atom_site_occupancy
_atom_site_symmetry_multiplicity
_atom_site_calc_flag
_atom_site_refinement_flags
F1 F 0.06616(12) 0.22305(6) 0.85398(12) 0.0287(3) Uani 1 1 d .
O1 O 0.11741(14) 0.05400(7) 0.67509(14) 0.0231(3) Uani 1 1 d .
N1 N 0.26775(17) 0.09216(8) 0.86558(16) 0.0176(4) Uani 1 1 d .
N2 N 0.24567(18) 0.16179(9) 0.65542(16) 0.0189(4) Uani 1 1 d .
C1 C 0.4171(2) 0.11564(10) 0.9064(2) 0.0172(4) Uani 1 1 d .
C2 C 0.5340(2) 0.08957(10) 0.81644(19) 0.0173(4) Uani 1 1 d .
C3 C 0.6710(2) 0.12548(11) 0.8172(2) 0.0216(5) Uani 1 1 d .
H3 H 0.6868 0.1698 0.8701 0.026 Uiso 1 1 calc R
C4 C 0.7834(2) 0.09741(11) 0.7425(2) 0.0243(5) Uani 1 1 d .
H4 H 0.8766 0.1219 0.7470 0.029 Uiso 1 1 calc R
C5 C 0.7627(2) 0.03407(11) 0.6607(2) 0.0229(5) Uani 1 1 d .
H5 H 0.8407 0.0149 0.6097 0.027 Uiso 1 1 calc R
C6 C 0.6263(2) -0.00052(11) 0.6549(2) 0.0217(5) Uani 1 1 d .
H6 H 0.6098 -0.0432 0.5972 0.026 Uiso 1 1 calc R
C7 C 0.5132(2) 0.02595(11) 0.7316(2) 0.0192(4) Uani 1 1 d .
H7 H 0.4206 0.0009 0.7270 0.023 Uiso 1 1 calc R
C8 C 0.4463(2) 0.15275(10) 1.0277(2) 0.0203(5) Uani 1 1 d .
H8 H 0.5475 0.1620 1.0560 0.024 Uiso 1 1 calc R
C9 C 0.3340(2) 0.18098(11) 1.1225(2) 0.0262(5) Uani 1 1 d .
H9A H 0.2347 0.1767 1.0742 0.039 Uiso 1 1 calc R
H9B H 0.3548 0.2330 1.1456 0.039 Uiso 1 1 calc R
H9C H 0.3389 0.1518 1.2100 0.039 Uiso 1 1 calc R
C10 C 0.2046(2) 0.09959(10) 0.7293(2) 0.0177(4) Uani 1 1 d .
C11 C 0.2768(2) 0.23181(10) 0.72131(19) 0.0179(4) Uani 1 1 d .
C12 C 0.1854(2) 0.26251(11) 0.8169(2) 0.0196(4) Uani 1 1 d .
C13 C 0.2077(2) 0.33226(11) 0.8738(2) 0.0241(5) Uani 1 1 d .
H13 H 0.1450 0.3509 0.9417 0.029 Uiso 1 1 calc R
C14 C 0.3231(2) 0.37446(12) 0.8299(2) 0.0276(5) Uani 1 1 d .
H14 H 0.3394 0.4230 0.8665 0.033 Uiso 1 1 calc R
C15 C 0.4149(2) 0.34601(11) 0.7327(2) 0.0271(5) Uani 1 1 d .
H15 H 0.4933 0.3754 0.7018 0.033 Uiso 1 1 calc R
C16 C 0.3932(2) 0.27486(11) 0.6801(2) 0.0229(5) Uani 1 1 d .
H16 H 0.4585 0.2554 0.6153 0.027 Uiso 1 1 calc R
C17 C 0.2086(2) 0.03188(11) 0.9495(2) 0.0267(5) Uani 1 1 d .
H17A H 0.1001 0.0325 0.9380 0.040 Uiso 1 1 calc R
H17B H 0.2414 0.0387 1.0498 0.040 Uiso 1 1 calc R
H17C H 0.2451 -0.0157 0.9166 0.040 Uiso 1 1 calc R
C18 C 0.1863(2) 0.16703(11) 0.5068(2) 0.0284(5) Uani 1 1 d .
H18A H 0.1799 0.1174 0.4651 0.043 Uiso 1 1 calc R
H18B H 0.2522 0.1978 0.4539 0.043 Uiso 1 1 calc R
H18C H 0.0874 0.1894 0.5025 0.043 Uiso 1 1 calc R

loop_
_atom_site_aniso_label
_atom_site_aniso_U_11
_atom_site_aniso_U_22
_atom_site_aniso_U_33
_atom_site_aniso_U_23
_atom_site_aniso_U_13
_atom_site_aniso_U_12
F1 0.0269(7) 0.0265(7) 0.0332(7) -0.0032(5) 0.0056(5) -0.0008(5)
O1 0.0208(8) 0.0191(8) 0.0285(8) -0.0040(6) -0.0036(6) -0.0014(6)
N1 0.0195(9) 0.0156(9) 0.0175(9) 0.0017(7) 0.0005(7) -0.0016(7)
N2 0.0254(10) 0.0165(9) 0.0145(8) 0.0001(7) -0.0013(7) 0.0020(7)
C1 0.0209(11) 0.0124(10) 0.0178(10) 0.0053(8) -0.0023(8) 0.0005(8)
C2 0.0196(11) 0.0165(10) 0.0152(10) 0.0030(8) -0.0024(8) 0.0020(8)
C3 0.0235(11) 0.0171(11) 0.0242(11) -0.0009(9) 0.0008(9) -0.0018(8)
C4 0.0210(11) 0.0230(12) 0.0288(12) 0.0055(9) 0.0012(9) -0.0018(9)
C5 0.0232(12) 0.0242(12) 0.0217(11) 0.0033(9) 0.0048(9) 0.0070(9)
C6 0.0253(12) 0.0198(11) 0.0195(11) -0.0014(9) -0.0007(9) 0.0045(9)
C7 0.0174(11) 0.0190(11) 0.0205(11) 0.0013(8) -0.0025(8) -0.0014(8)
C8 0.0224(11) 0.0171(11) 0.0210(11) 0.0011(9) -0.0010(8) -0.0009(8)
C9 0.0335(13) 0.0257(12) 0.0194(11) -0.0021(9) 0.0021(9) 0.0007(9)
C10 0.0155(10) 0.0167(11) 0.0209(10) -0.0032(8) 0.0021(8) 0.0046(8)
C11 0.0214(11) 0.0149(10) 0.0166(10) 0.0011(8) -0.0038(8) 0.0036(8)
C12 0.0182(11) 0.0201(11) 0.0200(11) 0.0032(8) -0.0025(8) -0.0005(8)
C13 0.0327(13) 0.0187(11) 0.0203(11) -0.0016(9) -0.0027(9) 0.0066(9)
C14 0.0373(13) 0.0155(11) 0.0283(12) 0.0018(9) -0.0088(10) 0.0005(9)
C15 0.0296(12) 0.0214(12) 0.0293(12) 0.0089(10) -0.0042(10) -0.0048(9)
C16 0.0251(12) 0.0234(12) 0.0201(11) 0.0050(9) 0.0008(9) 0.0012(9)
C17 0.0304(13) 0.0233(12) 0.0266(12) 0.0035(9) 0.0033(10) -0.0061(9)
C18 0.0427(14) 0.0240(12) 0.0174(11) -0.0043(9) -0.0042(10) 0.0077(10)

loop_
_atom_type_symbol
_atom_type_description
_atom_type_scat_dispersion_real
_atom_type_scat_dispersion_imag
_atom_type_scat_source
C C 0.0033 0.0016 'International Tables Vol C Tables 4.2.6.8 and 6.1.1.4'
H H 0.0000 0.0000 'International Tables Vol C Tables 4.2.6.8 and 6.1.1.4'
N N 0.0061 0.0033 'International Tables Vol C Tables 4.2.6.8 and 6.1.1.4'
O O 0.0106 0.0060 'International Tables Vol C Tables 4.2.6.8 and 6.1.1.4'
F F 0.0171 0.0103 'International Tables Vol C Tables 4.2.6.8 and 6.1.1.4'

loop_
_geom_angle_atom_site_label_1
_geom_angle_atom_site_label_2
_geom_angle_atom_site_label_3
_geom_angle
C10 N1 C1 122.48(16)
C10 N1 C17 115.79(16)
C1 N1 C17 116.41(15)
C10 N2 C11 123.26(16)
C10 N2 C18 116.19(16)
C11 N2 C18 113.95(15)
C8 C1 N1 119.88(18)
C8 C1 C2 123.20(17)
N1 C1 C2 116.59(16)
C3 C2 C7 117.58(17)
C3 C2 C1 121.30(17)
C7 C2 C1 121.06(17)
C4 C3 C2 120.96(19)
C4 C3 H3 119.5
C2 C3 H3 119.5
C3 C4 C5 121.05(19)
C3 C4 H4 119.5
C5 C4 H4 119.5
C6 C5 C4 118.62(19)
C6 C5 H5 120.7
C4 C5 H5 120.7
C5 C6 C7 121.12(19)
C5 C6 H6 119.4
C7 C6 H6 119.4
C6 C7 C2 120.61(18)
C6 C7 H7 119.7
C2 C7 H7 119.7
C1 C8 C9 125.90(19)
C1 C8 H8 117.0
C9 C8 H8 117.0
C8 C9 H9A 109.5
C8 C9 H9B 109.5
H9A C9 H9B 109.5
C8 C9 H9C 109.5
H9A C9 H9C 109.5
H9B C9 H9C 109.5
O1 C10 N1 122.35(18)
O1 C10 N2 121.40(18)
N1 C10 N2 116.26(16)
C12 C11 C16 117.46(18)
C12 C11 N2 122.08(17)
C16 C11 N2 120.16(17)
F1 C12 C13 118.28(17)
F1 C12 C11 118.79(17)
C13 C12 C11 122.91(18)
C12 C13 C14 118.62(19)
C12 C13 H13 120.7
C14 C13 H13 120.7
C13 C14 C15 120.0(2)
C13 C14 H14 120.0
C15 C14 H14 120.0
C14 C15 C16 120.5(2)
C14 C15 H15 119.8
C16 C15 H15 119.8
C15 C16 C11 120.55(19)
C15 C16 H16 119.7
C11 C16 H16 119.7
N1 C17 H17A 109.5
N1 C17 H17B 109.5
H17A C17 H17B 109.5
N1 C17 H17C 109.5
H17A C17 H17C 109.5
H17B C17 H17C 109.5
N2 C18 H18A 109.5
N2 C18 H18B 109.5
H18A C18 H18B 109.5
N2 C18 H18C 109.5
H18A C18 H18C 109.5
H18B C18 H18C 109.5

loop_
_geom_bond_atom_site_label_1
_geom_bond_atom_site_label_2
_geom_bond_distance
F1 C12 1.361(2)
O1 C10 1.226(2)
N1 C10 1.377(2)
N1 C1 1.441(2)
N1 C17 1.472(2)
N2 C10 1.389(2)
N2 C11 1.429(2)
N2 C18 1.469(2)
C1 C8 1.338(3)
C1 C2 1.483(3)
C2 C3 1.399(3)
C2 C7 1.406(3)
C3 C4 1.379(3)
C3 H3 0.9500
C4 C5 1.386(3)
C4 H4 0.9500
C5 C6 1.381(3)
C5 H5 0.9500
C6 C7 1.384(3)
C6 H6 0.9500
C7 H7 0.9500
C8 C9 1.495(3)
C8 H8 0.9500
C9 H9A 0.9800
C9 H9B 0.9800
C9 H9C 0.9800
C11 C12 1.386(3)
C11 C16 1.389(3)
C12 C13 1.379(3)
C13 C14 1.381(3)
C13 H13 0.9500
C14 C15 1.384(3)
C14 H14 0.9500
C15 C16 1.387(3)
C15 H15 0.9500
C16 H16 0.9500
C17 H17A 0.9800
C17 H17B 0.9800
C17 H17C 0.9800
C18 H18A 0.9800
C18 H18B 0.9800
C18 H18C 0.9800

loop_
_geom_torsion_atom_site_label_1
_geom_torsion_atom_site_label_2
_geom_torsion_atom_site_label_3
_geom_torsion_atom_site_label_4
_geom_torsion
C10 N1 C1 C8 136.18(19)
C17 N1 C1 C8 -70.7(2)
C10 N1 C1 C2 -50.2(2)
C17 N1 C1 C2 102.9(2)
C8 C1 C2 C3 -26.5(3)
N1 C1 C2 C3 160.08(17)
C8 C1 C2 C7 150.80(19)
N1 C1 C2 C7 -22.6(2)
C7 C2 C3 C4 -2.8(3)
C1 C2 C3 C4 174.59(17)
C2 C3 C4 C5 2.0(3)
C3 C4 C5 C6 0.3(3)
C4 C5 C6 C7 -1.7(3)
C5 C6 C7 C2 0.8(3)
C3 C2 C7 C6 1.4(3)
C1 C2 C7 C6 -175.98(17)
N1 C1 C8 C9 -7.3(3)
C2 C1 C8 C9 179.54(18)
C1 N1 C10 O1 144.98(19)
C17 N1 C10 O1 -8.3(3)
C1 N1 C10 N2 -34.7(2)
C17 N1 C10 N2 171.98(16)
C11 N2 C10 O1 145.90(18)
C18 N2 C10 O1 -3.8(3)
C11 N2 C10 N1 -34.4(2)
C18 N2 C10 N1 175.91(16)
C10 N2 C11 C12 -46.1(3)
C18 N2 C11 C12 104.2(2)
C10 N2 C11 C16 140.30(19)
C18 N2 C11 C16 -69.4(2)
C16 C11 C12 F1 176.82(16)
N2 C11 C12 F1 3.1(3)
C16 C11 C12 C13 -1.5(3)
N2 C11 C12 C13 -175.20(17)
F1 C12 C13 C14 -176.03(17)
C11 C12 C13 C14 2.3(3)
C12 C13 C14 C15 -1.1(3)
C13 C14 C15 C16 -0.9(3)
C14 C15 C16 C11 1.7(3)
C12 C11 C16 C15 -0.5(3)
N2 C11 C16 C15 173.33(17)
